data_4319917
loop_
_publ_author_name
'Valeria Amendola'
'Luigi Fabbrizzi'
'Luca Gianelli'
'Cristina Maggi'
'Carlo Mangano'
'Piersandro Pallavicini'
'Michele Zema'

_publ_section_title
;
 Electrochemical Assembling/Disassembling of Helicates with Hysteresis
;
_journal_name_full 'Inorganic Chemistry'
_journal_page_first 3579
_journal_page_last 3587
_journal_paper_doi 10.1021/ic001155a
_journal_volume 40
_journal_year 2001
_chemical_formula_moiety 'C22 H24 Cu1 F6 N4 O6 S2'
_chemical_formula_sum 'C22 H24 Cu F6 N4 O6 S2'
_chemical_formula_weight 682.11
_chemical_name_systematic
;
 ?
;
_space_group_IT_number 15
_symmetry_cell_setting monoclinic
_symmetry_space_group_name_Hall '-C 2yc'
_symmetry_space_group_name_H-M 'C 1 2/c 1'
_atom_sites_solution_hydrogens geom
_atom_sites_solution_primary direct
_atom_sites_solution_secondary difmap
_audit_creation_method SHELXL-97
_cell_angle_alpha 90.00
_cell_angle_beta 118.50(3)
_cell_angle_gamma 90.00
_cell_formula_units_Z 4
_cell_length_a 16.475(7)
_cell_length_b 11.926(4)
_cell_length_c 16.271(5)
_cell_measurement_reflns_used 25
_cell_measurement_temperature 293(2)
_cell_measurement_theta_max 9
_cell_measurement_theta_min 6
_cell_volume 2809.5(19)
_computing_cell_refinement 'CAD4 Express (Enraf Nonius, 1994)'
_computing_data_collection 'CAD4 Express (Enraf Nonius, 1994)'
_computing_data_reduction 'XCAD4 (Harms & Wocadlo, 1995)'
_computing_molecular_graphics 'Ortep-3 for Windows (Farrugia, 1997)'
_computing_publication_material 'WinGX (Farrugia, 1998)'
_computing_structure_refinement 'SHELXL-97 (Sheldrick, 1997)'
_computing_structure_solution 'SIR92 (Altomare et al, 1993)'
_diffrn_ambient_temperature 293(2)
_diffrn_measured_fraction_theta_full 0.999
_diffrn_measured_fraction_theta_max 0.999
_diffrn_measurement_device_type 'Enraf Nonius CAD4'
_diffrn_measurement_method 'non-profiled omega scans'
_diffrn_radiation_monochromator graphite
_diffrn_radiation_source 'fine-focus sealed tube'
_diffrn_radiation_type MoK\a
_diffrn_radiation_wavelength 0.71069
_diffrn_reflns_av_R_equivalents 0.0133
_diffrn_reflns_av_sigmaI/netI 0.0414
_diffrn_reflns_limit_h_max 23
_diffrn_reflns_limit_h_min 0
_diffrn_reflns_limit_k_max 0
_diffrn_reflns_limit_k_min -16
_diffrn_reflns_limit_l_max 20
_diffrn_reflns_limit_l_min -22
_diffrn_reflns_number 4213
_diffrn_reflns_theta_full 29.97
_diffrn_reflns_theta_max 29.97
_diffrn_reflns_theta_min 2.21
_diffrn_standards_decay_% 0
_diffrn_standards_interval_time 240
_diffrn_standards_number 3
_exptl_absorpt_coefficient_mu 1.010
_exptl_absorpt_correction_type none
_exptl_crystal_colour blue
_exptl_crystal_density_diffrn 1.613
_exptl_crystal_density_method 'not measured'
_exptl_crystal_description prism
_exptl_crystal_F_000 1388
_exptl_crystal_size_max 0.70
_exptl_crystal_size_mid 0.49
_exptl_crystal_size_min 0.14
_refine_diff_density_max 0.291
_refine_diff_density_min -0.266
_refine_diff_density_rms 0.067
_refine_ls_extinction_coef 0.0019(3)
_refine_ls_extinction_expression Fc^*^=kFc[1+0.001xFc^2^\l^3^/sin(2\q)]^-1/4^
_refine_ls_extinction_method SHELXL
_refine_ls_goodness_of_fit_ref 1.081
_refine_ls_hydrogen_treatment mixed
_refine_ls_matrix_type full
_refine_ls_number_parameters 235
_refine_ls_number_reflns 4084
_refine_ls_number_restraints 0
_refine_ls_restrained_S_all 1.081
_refine_ls_R_factor_all 0.0881
_refine_ls_R_factor_gt 0.0451
_refine_ls_shift/su_max 0.000
_refine_ls_shift/su_mean 0.000
_refine_ls_structure_factor_coef Fsqd
_refine_ls_weighting_details 'calc w=1/[\s^2^(Fo^2^)+(0.0706P)^2^+0.7047P] where P=(Fo^2^+2Fc^2^)/3'
_refine_ls_weighting_scheme calc
_refine_ls_wR_factor_gt 0.1176
_refine_ls_wR_factor_ref 0.1468
_reflns_number_gt 2656
_reflns_number_total 4084
_reflns_threshold_expression >2sigma(I)
_cod_data_source_file ic001155a_2.cif
_cod_data_source_block new
_cod_original_cell_volume 2809.3(17)
_cod_original_sg_symbol_H-M 'C 2/c'
_cod_database_code 4319917

loop_
_symmetry_equiv_pos_as_xyz
'x, y, z'
'-x, y, -z+1/2'
'x+1/2, y+1/2, z'
'-x+1/2, y+1/2, -z+1/2'
'-x, -y, -z'
'x, -y, z-1/2'
'-x+1/2, -y+1/2, -z'
'x+1/2, -y+1/2, z-1/2'

loop_
_atom_site_label
_atom_site_type_symbol
_atom_site_fract_x
_atom_site_fract_y
_atom_site_fract_z
_atom_site_U_iso_or_equiv
_atom_site_adp_type
_atom_site_occupancy
_atom_site_symmetry_multiplicity
_atom_site_calc_flag
_atom_site_refinement_flags
_atom_site_disorder_assembly
_atom_site_disorder_group
Cu1 Cu 0.5000 0.18102(4) 0.7500 0.04323(18) Uani 1 2 d S . .
N1 N 0.46622(16) 0.05768(18) 0.66114(15) 0.0403(5) Uani 1 1 d . . .
N2 N 0.41810(16) 0.26608(19) 0.62781(16) 0.0425(5) Uani 1 1 d . . .
C1 C 0.5003(4) -0.2587(3) 0.7037(4) 0.0828(13) Uani 1 1 d . . .
C2 C 0.4562(3) -0.1542(3) 0.6466(3) 0.0626(9) Uani 1 1 d . . .
C3 C 0.5024(2) -0.0513(2) 0.7047(2) 0.0452(6) Uani 1 1 d . . .
C4 C 0.4305(2) 0.0832(3) 0.5762(2) 0.0477(7) Uani 1 1 d . . .
C5 C 0.4014(2) 0.2006(3) 0.55322(18) 0.0476(7) Uani 1 1 d . . .
C6 C 0.3553(3) 0.2394(4) 0.4625(2) 0.0677(10) Uani 1 1 d . . .
C7 C 0.3244(3) 0.3490(4) 0.4479(3) 0.0893(15) Uani 1 1 d . . .
C8 C 0.3358(3) 0.4110(4) 0.5220(3) 0.0766(12) Uani 1 1 d . . .
C9 C 0.3811(2) 0.3690(3) 0.6128(2) 0.0536(7) Uani 1 1 d . . .
C10 C 0.3854(4) 0.4338(3) 0.6914(4) 0.0726(11) Uani 1 1 d . . .
C11 C 0.6697(3) 0.2989(4) 0.6094(3) 0.0732(11) Uani 1 1 d . . .
S1 S 0.67831(6) 0.16691(7) 0.66920(6) 0.0539(2) Uani 1 1 d . . .
O1 O 0.64015(15) 0.19338(19) 0.72964(15) 0.0569(6) Uani 1 1 d . . .
O2 O 0.6241(2) 0.0920(3) 0.59510(19) 0.0907(10) Uani 1 1 d . . .
O3 O 0.7746(2) 0.1447(3) 0.7173(3) 0.0990(10) Uani 1 1 d . . .
F1 F 0.7218(2) 0.3764(2) 0.6698(2) 0.1065(9) Uani 1 1 d . . .
F2 F 0.5847(2) 0.3356(3) 0.5662(3) 0.1236(12) Uani 1 1 d . . .
F3 F 0.7001(2) 0.2904(3) 0.5482(2) 0.1139(10) Uani 1 1 d . . .
H1A H 0.464(3) -0.323(4) 0.664(3) 0.085(13) Uiso 1 1 d . . .
H1B H 0.557(3) -0.258(3) 0.710(3) 0.066(12) Uiso 1 1 d . . .
H2A H 0.385(2) -0.140(3) 0.622(2) 0.064(10) Uiso 1 1 d . . .
H2B H 0.461(2) -0.154(3) 0.598(2) 0.046(9) Uiso 1 1 d . . .
H3 H 0.5598(19) -0.050(2) 0.7150(17) 0.030(7) Uiso 1 1 d . . .
H4 H 0.421(3) 0.034(4) 0.532(3) 0.091(14) Uiso 1 1 d . . .
H6 H 0.345(2) 0.194(3) 0.415(3) 0.054(10) Uiso 1 1 d . . .
H7 H 0.289(4) 0.377(5) 0.389(4) 0.130(19) Uiso 1 1 d . . .
H8 H 0.308(3) 0.476(4) 0.511(3) 0.113(17) Uiso 1 1 d . . .
H10A H 0.427(2) 0.392(3) 0.754(2) 0.061(10) Uiso 1 1 d . . .
H10B H 0.417(4) 0.496(6) 0.699(4) 0.13(2) Uiso 1 1 d . . .
H10C H 0.341(3) 0.442(4) 0.694(3) 0.095(18) Uiso 1 1 d . . .

loop_
_atom_site_aniso_label
_atom_site_aniso_U_11
_atom_site_aniso_U_22
_atom_site_aniso_U_33
_atom_site_aniso_U_23
_atom_site_aniso_U_13
_atom_site_aniso_U_12
Cu1 0.0654(4) 0.0309(2) 0.0283(2) 0.000 0.0182(2) 0.000
N1 0.0460(13) 0.0360(11) 0.0377(11) -0.0057(9) 0.0190(10) -0.0043(9)
N2 0.0475(12) 0.0432(12) 0.0365(11) 0.0084(9) 0.0198(10) -0.0004(10)
C1 0.097(3) 0.0382(18) 0.112(4) -0.0139(19) 0.049(3) -0.005(2)
C2 0.071(2) 0.0439(16) 0.069(2) -0.0154(15) 0.030(2) -0.0073(15)
C3 0.0484(17) 0.0357(13) 0.0514(16) -0.0024(11) 0.0236(13) -0.0010(12)
C4 0.0539(17) 0.0545(17) 0.0381(14) -0.0087(12) 0.0247(13) -0.0090(14)
C5 0.0484(16) 0.0597(17) 0.0306(12) 0.0036(11) 0.0155(11) -0.0074(13)
C6 0.062(2) 0.095(3) 0.0338(15) 0.0048(17) 0.0134(15) -0.015(2)
C7 0.086(3) 0.102(3) 0.051(2) 0.040(2) 0.009(2) -0.004(2)
C8 0.068(2) 0.072(3) 0.075(3) 0.039(2) 0.023(2) 0.010(2)
C9 0.0538(18) 0.0464(16) 0.0627(19) 0.0193(14) 0.0294(15) 0.0048(13)
C10 0.100(3) 0.0397(18) 0.096(3) 0.0112(18) 0.062(3) 0.015(2)
C11 0.081(3) 0.079(3) 0.076(3) -0.009(2) 0.050(2) -0.018(2)
S1 0.0612(5) 0.0538(5) 0.0565(5) -0.0138(3) 0.0359(4) -0.0040(3)
O1 0.0595(14) 0.0650(14) 0.0544(12) -0.0145(10) 0.0339(11) -0.0093(10)
O2 0.134(3) 0.0837(19) 0.0786(18) -0.0448(15) 0.0700(19) -0.0456(18)
O3 0.0717(19) 0.115(2) 0.117(3) 0.001(2) 0.0505(19) 0.0272(17)
F1 0.147(2) 0.0761(17) 0.117(2) -0.0288(15) 0.0799(19) -0.0451(17)
F2 0.106(2) 0.129(3) 0.137(3) 0.062(2) 0.058(2) 0.0259(19)
F3 0.160(3) 0.127(2) 0.103(2) -0.0172(18) 0.102(2) -0.045(2)

loop_
_atom_type_symbol
_atom_type_description
_atom_type_scat_dispersion_real
_atom_type_scat_dispersion_imag
_atom_type_scat_source
Cu Cu 0.3201 1.2651 'International Tables Vol C Tables 4.2.6.8 and 6.1.1.4'
N N 0.0061 0.0033 'International Tables Vol C Tables 4.2.6.8 and 6.1.1.4'
C C 0.0033 0.0016 'International Tables Vol C Tables 4.2.6.8 and 6.1.1.4'
S S 0.1246 0.1234 'International Tables Vol C Tables 4.2.6.8 and 6.1.1.4'
O O 0.0106 0.0060 'International Tables Vol C Tables 4.2.6.8 and 6.1.1.4'
F F 0.0171 0.0103 'International Tables Vol C Tables 4.2.6.8 and 6.1.1.4'
H H 0.0000 0.0000 'International Tables Vol C Tables 4.2.6.8 and 6.1.1.4'

loop_
_geom_angle_atom_site_label_1
_geom_angle_atom_site_label_2
_geom_angle_atom_site_label_3
_geom_angle
_geom_angle_site_symmetry_1
_geom_angle_site_symmetry_3
_geom_angle_publ_flag
N1 Cu1 N1 81.95(14) . 2_656 ?
N1 Cu1 N2 80.33(10) . . ?
N1 Cu1 N2 155.74(10) 2_656 . ?
N1 Cu1 N2 155.74(10) . 2_656 ?
N1 Cu1 N2 80.33(10) 2_656 2_656 ?
N2 Cu1 N2 120.99(14) . 2_656 ?
C4 N1 C3 128.1(2) . . ?
C4 N1 Cu1 116.9(2) . . ?
C3 N1 Cu1 113.86(17) . . ?
C9 N2 C5 118.9(3) . . ?
C9 N2 Cu1 131.2(2) . . ?
C5 N2 Cu1 109.89(19) . . ?
C1 C1 C2 112.4(3) 2_656 . ?
C1 C1 H1A 111(3) 2_656 . ?
C2 C1 H1A 106(2) . . ?
C1 C1 H1B 113(3) 2_656 . ?
C2 C1 H1B 103(3) . . ?
H1A C1 H1B 111(3) . . ?
C3 C2 C1 109.4(3) . . ?
C3 C2 H2A 104(2) . . ?
C1 C2 H2A 119(2) . . ?
C3 C2 H2B 110(2) . . ?
C1 C2 H2B 110(2) . . ?
H2A C2 H2B 104(3) . . ?
N1 C3 C3 105.84(19) . 2_656 ?
N1 C3 C2 116.7(3) . . ?
C3 C3 C2 111.3(3) 2_656 . ?
N1 C3 H3 103.4(18) . . ?
C3 C3 H3 111.6(17) 2_656 . ?
C2 C3 H3 107.8(18) . . ?
N1 C4 C5 115.9(3) . . ?
N1 C4 H4 123(3) . . ?
C5 C4 H4 121(3) . . ?
N2 C5 C6 122.6(3) . . ?
N2 C5 C4 114.7(2) . . ?
C6 C5 C4 122.6(3) . . ?
C5 C6 C7 118.1(4) . . ?
C5 C6 H6 120(2) . . ?
C7 C6 H6 121(2) . . ?
C8 C7 C6 118.8(4) . . ?
C8 C7 H7 119(4) . . ?
C6 C7 H7 121(4) . . ?
C7 C8 C9 121.8(4) . . ?
C7 C8 H8 118(3) . . ?
C9 C8 H8 120(3) . . ?
N2 C9 C8 119.4(4) . . ?
N2 C9 C10 119.7(3) . . ?
C8 C9 C10 120.9(4) . . ?
C9 C10 H10A 109.2(19) . . ?
C9 C10 H10B 110(4) . . ?
H10A C10 H10B 101(4) . . ?
C9 C10 H10C 118(4) . . ?
H10A C10 H10C 102(4) . . ?
H10B C10 H10C 114(5) . . ?
F2 C11 F3 108.5(4) . . ?
F2 C11 F1 108.3(4) . . ?
F3 C11 F1 105.7(3) . . ?
F2 C11 S1 111.6(3) . . ?
F3 C11 S1 112.2(3) . . ?
F1 C11 S1 110.4(3) . . ?
O3 S1 O2 115.7(2) . . ?
O3 S1 O1 113.82(18) . . ?
O2 S1 O1 114.66(16) . . ?
O3 S1 C11 103.8(2) . . ?
O2 S1 C11 103.4(2) . . ?
O1 S1 C11 103.22(17) . . ?

loop_
_geom_bond_atom_site_label_1
_geom_bond_atom_site_label_2
_geom_bond_distance
_geom_bond_site_symmetry_2
_geom_bond_publ_flag
Cu1 N1 1.948(2) . ?
Cu1 N1 1.948(2) 2_656 ?
Cu1 N2 2.060(2) . ?
Cu1 N2 2.060(2) 2_656 ?
N1 C4 1.254(4) . ?
N1 C3 1.464(4) . ?
N2 C9 1.339(4) . ?
N2 C5 1.356(4) . ?
C1 C1 1.511(10) 2_656 ?
C1 C2 1.517(6) . ?
C1 H1A 1.00(4) . ?
C1 H1B 0.90(4) . ?
C2 C3 1.515(4) . ?
C2 H2A 1.06(4) . ?
C2 H2B 0.83(3) . ?
C3 C3 1.513(6) 2_656 ?
C3 H3 0.88(3) . ?
C4 C5 1.470(4) . ?
C4 H4 0.88(4) . ?
C5 C6 1.379(4) . ?
C6 C7 1.381(7) . ?
C6 H6 0.88(4) . ?
C7 C8 1.349(7) . ?
C7 H7 0.92(5) . ?
C8 C9 1.392(5) . ?
C8 H8 0.87(5) . ?
C9 C10 1.468(6) . ?
C10 H10A 1.05(4) . ?
C10 H10B 0.89(7) . ?
C10 H10C 0.77(4) . ?
C11 F2 1.305(5) . ?
C11 F3 1.315(5) . ?
C11 F1 1.324(5) . ?
C11 S1 1.821(4) . ?
S1 O3 1.420(3) . ?
S1 O2 1.421(3) . ?
S1 O1 1.433(2) . ?
